data_7013375
loop_
_publ_author_name
'Elena Barreiro'
'Jos\'e S. Casas'
'Mar\'ia D. Couce'
'Agust\'in S\'anchez'
'Jos\'e Sordo'
'Jos\'e M. Varela'
'Ezequiel M. V\'azquez-L\'opez'

_publ_section_title
;
 Au--O Interactions and others in triphenylphosphinegold(I)
 sulfanylpropenoates with diverse structures
;
_journal_issue 24
_journal_name_full 'Dalton Trans.'
_journal_page_first 4754
_journal_page_last 4761
_journal_paper_doi 10.1039/b307192h
_journal_year 2003
_chemical_formula_sum 'C45 H42 Au2 O4 P2 S2'
_chemical_formula_weight 1166.78
_chemical_name_common
;
mu-3-(2-furyl)-2-sulfanylpropenoate-1:2kappaS:2kappaO'-
bis(triphenylphosphine-1kappaP,2kappaP)-digold
;
_chemical_name_systematic
;
mu-3-(2-furyl)-2-sulfanylpropenoate-1:2kappaS:2kappaO'-
bis(triphenylphosphine-1kappaP,2kappaP)-digold
;
_space_group_IT_number 14
_symmetry_cell_setting monoclinic
_symmetry_space_group_name_Hall '-P 2ybc'
_symmetry_space_group_name_H-M 'P 1 21/c 1'
_atom_sites_solution_hydrogens geom
_atom_sites_solution_primary direct
_atom_sites_solution_secondary difmap
_audit_creation_method SHELXL-97
_cell_angle_alpha 90.00
_cell_angle_beta 111.560(3)
_cell_angle_gamma 90.00
_cell_formula_units_Z 4
_cell_length_a 21.106(3)
_cell_length_b 13.354(2)
_cell_length_c 16.268(2)
_cell_measurement_temperature 293(2)
_cell_volume 4264.3(10)
_computing_cell_refinement 'Bruker SMART'
_computing_data_collection 'Bruker SMART'
_computing_data_reduction 'Bruker SHELXTL'
_computing_molecular_graphics 'Bruker SHELXTL'
_computing_publication_material 'Bruker SHELXTL'
_computing_structure_refinement 'SHELXL-97 (Sheldrick, 1997)'
_computing_structure_solution 'SHELXS-97 (Sheldrick, 1990)'
_diffrn_ambient_temperature 293(2)
_diffrn_measured_fraction_theta_full 0.884
_diffrn_measured_fraction_theta_max 0.884
_diffrn_measurement_device_type 'CCD area detector'
_diffrn_measurement_method 'phi and omega scans'
_diffrn_radiation_monochromator graphite
_diffrn_radiation_source 'fine-focus sealed tube'
_diffrn_radiation_type MoK\a
_diffrn_radiation_wavelength 0.71073
_diffrn_reflns_av_R_equivalents 0.1183
_diffrn_reflns_av_sigmaI/netI 0.4064
_diffrn_reflns_limit_h_max 27
_diffrn_reflns_limit_h_min -26
_diffrn_reflns_limit_k_max 17
_diffrn_reflns_limit_k_min -17
_diffrn_reflns_limit_l_max 16
_diffrn_reflns_limit_l_min -21
_diffrn_reflns_number 21094
_diffrn_reflns_theta_full 28.05
_diffrn_reflns_theta_max 28.05
_diffrn_reflns_theta_min 1.84
_exptl_absorpt_coefficient_mu 7.087
_exptl_absorpt_correction_T_max 1.000000
_exptl_absorpt_correction_T_min 0.770330
_exptl_absorpt_correction_type multi-scan
_exptl_crystal_colour 'pale yellow'
_exptl_crystal_density_diffrn 1.817
_exptl_crystal_density_method 'not measured'
_exptl_crystal_description prism
_exptl_crystal_F_000 2256
_exptl_crystal_size_max .06
_exptl_crystal_size_mid .06
_exptl_crystal_size_min .05
_refine_diff_density_max 1.192
_refine_diff_density_min -1.135
_refine_diff_density_rms 0.206
_refine_ls_extinction_method none
_refine_ls_goodness_of_fit_ref 0.783
_refine_ls_hydrogen_treatment mixed
_refine_ls_matrix_type full
_refine_ls_number_parameters 372
_refine_ls_number_reflns 9146
_refine_ls_number_restraints 0
_refine_ls_restrained_S_all 0.783
_refine_ls_R_factor_all 0.2542
_refine_ls_R_factor_gt 0.0625
_refine_ls_shift/su_max 0.000
_refine_ls_shift/su_mean 0.000
_refine_ls_structure_factor_coef Fsqd
_refine_ls_weighting_details 'calc w=1/[\s^2^(Fo^2^)+(0.0593P)^2^+0.0000P] where P=(Fo^2^+2Fc^2^)/3'
_refine_ls_weighting_scheme calc
_refine_ls_wR_factor_gt 0.1477
_refine_ls_wR_factor_ref 0.1821
_reflns_number_gt 2533
_reflns_number_total 9146
_reflns_threshold_expression >2sigma(I)
_cod_data_source_file b307192h.txt
_cod_data_source_block 8
_cod_depositor_comments
;
The following automatic conversions were performed:
'_symmetry_cell_setting' value 'Monoclinic' changed to 'monoclinic'
according to '/home/saulius/struct/CIF-dictionaries/cif_core.dic'
dictionary named 'cif_core.dic' version 2.4.1 from 2010-06-29.

Automatic conversion script
Id: cif_fix_enum 1527 2010-12-29 10:47:43Z saulius 
;
_cod_original_cell_volume 4264.4(11)
_cod_original_sg_symbol_H-M P2(1)/c
_cod_database_code 7013375

loop_
_symmetry_equiv_pos_as_xyz
'x, y, z'
'-x, y+1/2, -z+1/2'
'-x, -y, -z'
'x, -y-1/2, z-1/2'

loop_
_atom_site_label
_atom_site_type_symbol
_atom_site_fract_x
_atom_site_fract_y
_atom_site_fract_z
_atom_site_U_iso_or_equiv
_atom_site_adp_type
_atom_site_occupancy
_atom_site_symmetry_multiplicity
_atom_site_calc_flag
_atom_site_refinement_flags
_atom_site_disorder_assembly
_atom_site_disorder_group
S1 S 0.2804(3) 0.7458(4) 0.0436(3) 0.0525(16) Uani 1 1 d . . .
S2 S 0.1941(3) 0.7433(5) -0.1648(4) 0.082(2) Uani 1 1 d . . .
O11 O 0.2732(9) 0.8688(12) 0.1920(11) 0.095(6) Uani 1 1 d . . .
O12 O 0.1764(9) 0.9609(14) 0.1148(12) 0.109(7) Uani 1 1 d . . .
C1 C 0.2192(13) 0.898(2) 0.1219(14) 0.067(8) Uani 1 1 d . . .
C2 C 0.2169(11) 0.8308(13) 0.0385(14) 0.055(6) Uani 1 1 d . . .
C3 C 0.1621(11) 0.8467(15) -0.0328(14) 0.063(7) Uani 1 1 d . . .
H3 H 0.1304 0.8898 -0.0242 0.075 Uiso 1 1 calc R . .
C4 C 0.1430(11) 0.8092(14) -0.1209(14) 0.055(6) Uani 1 1 d . . .
C5 C 0.0788(12) 0.8144(19) -0.187(2) 0.098(10) Uani 1 1 d . . .
H5 H 0.0434 0.8477 -0.1777 0.118 Uiso 1 1 calc R . .
C6 C 0.0682(15) 0.768(2) -0.270(2) 0.118(12) Uani 1 1 d . . .
H6 H 0.0275 0.7659 -0.3183 0.142 Uiso 1 1 calc R . .
C7 C 0.1248(12) 0.7299(18) -0.2649(13) 0.076(8) Uani 1 1 d . . .
H7 H 0.1292 0.6963 -0.3126 0.092 Uiso 1 1 calc R . .
Au1 Au 0.32912(4) 0.69621(6) 0.19341(5) 0.0537(3) Uani 1 1 d . . .
P1 P 0.39302(19) 0.6162(3) 0.3182(2) 0.0468(15) Uani 1 1 d . . .
C111 C 0.44442(19) 0.6996(3) 0.4021(2) 0.063(6) Uani 1 1 d R . .
C112 C 0.51398(19) 0.6829(3) 0.4435(2) 0.060(6) Uani 1 1 d R . .
H112 H 0.5338 0.6266 0.4292 0.072 Uiso 1 1 calc R . .
C113 C 0.55393(19) 0.7504(3) 0.5063(2) 0.078(8) Uani 1 1 d R . .
H113 H 0.6005 0.7392 0.5340 0.093 Uiso 1 1 calc R . .
C114 C 0.52433(19) 0.8345(3) 0.5276(2) 0.090(9) Uani 1 1 d R . .
H114 H 0.5511 0.8796 0.5696 0.108 Uiso 1 1 calc R . .
C115 C 0.45477(19) 0.8512(3) 0.4861(2) 0.075(8) Uani 1 1 d R . .
H115 H 0.4350 0.9075 0.5004 0.091 Uiso 1 1 calc R . .
C116 C 0.41482(19) 0.7837(3) 0.4234(2) 0.063(7) Uani 1 1 d R . .
H116 H 0.3683 0.7949 0.3956 0.075 Uiso 1 1 calc R . .
C121 C 0.34584(19) 0.5427(3) 0.3700(2) 0.047(6) Uani 1 1 d R . .
C122 C 0.35902(19) 0.5512(3) 0.4599(2) 0.052(6) Uani 1 1 d R . .
H122 H 0.3909 0.5973 0.4939 0.063 Uiso 1 1 calc R . .
C123 C 0.32450(19) 0.4907(3) 0.4991(2) 0.090(9) Uani 1 1 d R . .
H123 H 0.3333 0.4964 0.5593 0.108 Uiso 1 1 calc R . .
C124 C 0.27680(19) 0.4217(3) 0.4484(2) 0.100(9) Uani 1 1 d R . .
H124 H 0.2537 0.3813 0.4746 0.120 Uiso 1 1 calc R . .
C125 C 0.26362(19) 0.4133(3) 0.3585(2) 0.126(12) Uani 1 1 d R . .
H125 H 0.2317 0.3671 0.3245 0.151 Uiso 1 1 calc R . .
C126 C 0.29814(19) 0.4738(3) 0.3192(2) 0.098(9) Uani 1 1 d R . .
H126 H 0.2893 0.4681 0.2591 0.117 Uiso 1 1 calc R . .
C131 C 0.45072(19) 0.5274(3) 0.2962(2) 0.041(5) Uani 1 1 d R . .
C132 C 0.47725(19) 0.5489(3) 0.2316(2) 0.071(7) Uani 1 1 d R . .
H132 H 0.4637 0.6065 0.1975 0.085 Uiso 1 1 calc R . .
C133 C 0.52407(19) 0.4842(3) 0.2180(2) 0.086(8) Uani 1 1 d R . .
H133 H 0.5418 0.4986 0.1748 0.103 Uiso 1 1 calc R . .
C134 C 0.54438(19) 0.3981(3) 0.2690(2) 0.077(8) Uani 1 1 d R . .
H134 H 0.5757 0.3549 0.2599 0.093 Uiso 1 1 calc R . .
C135 C 0.51785(19) 0.3767(3) 0.3336(2) 0.062(7) Uani 1 1 d R . .
H135 H 0.5314 0.3191 0.3677 0.074 Uiso 1 1 calc R . .
C136 C 0.47103(19) 0.4413(3) 0.3472(2) 0.067(7) Uani 1 1 d R . .
H136 H 0.4533 0.4270 0.3904 0.080 Uiso 1 1 calc R . .
Au2 Au 0.22595(5) 0.59146(6) 0.03534(6) 0.0608(3) Uani 1 1 d . . .
P2 P 0.1787(2) 0.4372(3) 0.0222(3) 0.0555(17) Uani 1 1 d . . .
C211 C 0.1484(2) 0.3923(3) -0.0918(3) 0.048(6) Uani 1 1 d R . .
C212 C 0.1399(2) 0.2908(3) -0.1119(3) 0.094(9) Uani 1 1 d R . .
H212 H 0.1501 0.2438 -0.0667 0.112 Uiso 1 1 calc R . .
C213 C 0.1162(2) 0.2597(3) -0.1996(3) 0.114(11) Uani 1 1 d R . .
H213 H 0.1105 0.1918 -0.2130 0.137 Uiso 1 1 calc R . .
C214 C 0.1009(2) 0.3300(3) -0.2671(3) 0.089(10) Uani 1 1 d R . .
H214 H 0.0851 0.3092 -0.3257 0.107 Uiso 1 1 calc R . .
C215 C 0.1094(2) 0.4315(3) -0.2470(3) 0.088(9) Uani 1 1 d R . .
H215 H 0.0992 0.4785 -0.2921 0.105 Uiso 1 1 calc R . .
C216 C 0.1332(2) 0.4626(3) -0.1593(3) 0.068(7) Uani 1 1 d R . .
H216 H 0.1388 0.5305 -0.1458 0.081 Uiso 1 1 calc R . .
C221 C 0.2395(2) 0.3468(3) 0.0841(3) 0.057(7) Uani 1 1 d R . .
C222 C 0.3080(2) 0.3630(3) 0.1000(3) 0.073(7) Uani 1 1 d R . .
H222 H 0.3215 0.4200 0.0778 0.087 Uiso 1 1 calc R . .
C223 C 0.3565(2) 0.2941(3) 0.1491(3) 0.078(7) Uani 1 1 d R . .
H223 H 0.4024 0.3049 0.1598 0.094 Uiso 1 1 calc R . .
C224 C 0.3364(2) 0.2089(3) 0.1823(3) 0.092(9) Uani 1 1 d R . .
H224 H 0.3689 0.1628 0.2152 0.111 Uiso 1 1 calc R . .
C225 C 0.2679(2) 0.1927(3) 0.1664(3) 0.092(8) Uani 1 1 d R . .
H225 H 0.2544 0.1357 0.1886 0.111 Uiso 1 1 calc R . .
C226 C 0.2194(2) 0.2616(3) 0.1172(3) 0.070(7) Uani 1 1 d R . .
H226 H 0.1735 0.2508 0.1065 0.084 Uiso 1 1 calc R . .
C231 C 0.1058(2) 0.4250(3) 0.0589(3) 0.078(8) Uani 1 1 d R . .
C232 C 0.1061(2) 0.4766(3) 0.1332(3) 0.097(9) Uani 1 1 d R . .
H232 H 0.1417 0.5199 0.1627 0.117 Uiso 1 1 calc R . .
C233 C 0.0530(2) 0.4636(3) 0.1636(3) 0.125(14) Uani 1 1 d R . .
H233 H 0.0532 0.4982 0.2133 0.150 Uiso 1 1 calc R . .
C234 C -0.0003(2) 0.3989(3) 0.1196(3) 0.135(16) Uani 1 1 d R . .
H234 H -0.0357 0.3902 0.1399 0.162 Uiso 1 1 calc R . .
C235 C -0.0005(2) 0.3473(3) 0.0453(3) 0.148(15) Uani 1 1 d R . .
H235 H -0.0362 0.3040 0.0159 0.178 Uiso 1 1 calc R . .
C236 C 0.0525(2) 0.3603(3) 0.0149(3) 0.094(9) Uani 1 1 d R . .
H236 H 0.0523 0.3258 -0.0348 0.112 Uiso 1 1 calc R . .
O1M O 0.3379(10) 1.0036(13) 0.3247(13) 0.101(6) Uani 1 1 d . . .
H1M H 0.3402 0.9428 0.3188 0.152 Uiso 1 1 calc R . .
C1M C 0.3030(13) 1.022(3) 0.3730(19) 0.135(14) Uani 1 1 d . . .
H1M1 H 0.3069 0.9665 0.4122 0.202 Uiso 1 1 calc R . .
H1M2 H 0.2561 1.0313 0.3360 0.202 Uiso 1 1 calc R . .
H1M3 H 0.3200 1.0814 0.4070 0.202 Uiso 1 1 calc R . .

loop_
_atom_site_aniso_label
_atom_site_aniso_U_11
_atom_site_aniso_U_22
_atom_site_aniso_U_33
_atom_site_aniso_U_23
_atom_site_aniso_U_13
_atom_site_aniso_U_12
S1 0.069(4) 0.046(3) 0.035(3) 0.002(3) 0.010(3) 0.010(3)
S2 0.093(5) 0.091(5) 0.056(4) 0.004(4) 0.021(4) 0.014(4)
O11 0.139(16) 0.086(12) 0.067(12) -0.028(10) 0.046(12) 0.017(11)
O12 0.117(17) 0.111(15) 0.093(14) 0.003(12) 0.034(12) 0.052(12)
C1 0.07(2) 0.09(2) 0.023(13) 0.013(15) 0.006(14) -0.028(16)
C2 0.065(16) 0.048(13) 0.047(14) 0.014(12) 0.014(13) 0.012(11)
C3 0.067(17) 0.065(15) 0.052(16) -0.009(13) 0.019(14) 0.023(13)
C4 0.065(16) 0.037(11) 0.059(15) 0.019(13) 0.016(13) 0.006(12)
C5 0.056(18) 0.08(2) 0.13(3) 0.020(19) -0.003(18) 0.013(15)
C6 0.08(2) 0.11(2) 0.12(3) -0.03(2) -0.02(2) 0.035(19)
C7 0.074(18) 0.11(2) 0.031(13) -0.007(14) 0.003(13) 0.003(16)
Au1 0.0602(6) 0.0462(5) 0.0421(5) 0.0072(5) 0.0041(4) -0.0005(5)
P1 0.057(4) 0.043(3) 0.033(3) 0.002(3) 0.008(3) 0.007(3)
C111 0.080(17) 0.061(14) 0.042(13) 0.001(13) 0.014(12) -0.009(14)
C112 0.070(16) 0.066(15) 0.035(13) -0.009(12) 0.009(12) -0.001(13)
C113 0.072(17) 0.084(17) 0.061(17) -0.022(14) 0.007(14) -0.010(14)
C114 0.14(3) 0.085(19) 0.060(18) -0.032(15) 0.054(18) -0.052(18)
C115 0.076(18) 0.075(16) 0.070(18) -0.033(14) 0.021(15) -0.004(15)
C116 0.089(18) 0.043(13) 0.054(15) 0.003(12) 0.026(13) 0.008(12)
C121 0.039(13) 0.036(11) 0.067(15) 0.002(11) 0.021(12) 0.003(10)
C122 0.077(17) 0.046(12) 0.047(14) 0.016(11) 0.039(13) -0.003(11)
C123 0.13(2) 0.087(19) 0.055(17) -0.014(15) 0.034(16) -0.003(17)
C124 0.12(2) 0.14(3) 0.057(18) 0.041(19) 0.055(17) 0.04(2)
C125 0.11(2) 0.14(3) 0.11(2) 0.01(2) 0.03(2) -0.10(2)
C126 0.09(2) 0.14(2) 0.052(16) -0.025(17) 0.009(15) -0.055(18)
C131 0.035(12) 0.043(11) 0.034(12) -0.007(10) 0.003(10) 0.006(10)
C132 0.12(2) 0.048(13) 0.094(19) 0.000(13) 0.092(17) -0.018(14)
C133 0.084(19) 0.12(2) 0.079(19) -0.005(17) 0.058(16) 0.036(17)
C134 0.079(18) 0.060(15) 0.068(18) -0.035(14) -0.003(14) 0.019(14)
C135 0.073(17) 0.063(15) 0.060(16) 0.011(13) 0.037(13) 0.011(13)
C136 0.078(17) 0.067(15) 0.051(15) 0.000(13) 0.019(13) 0.025(13)
Au2 0.0858(7) 0.0397(5) 0.0453(5) -0.0001(5) 0.0105(5) 0.0017(5)
P2 0.077(5) 0.049(3) 0.038(3) -0.001(3) 0.018(3) -0.002(3)
C211 0.050(14) 0.043(13) 0.044(13) 0.012(11) 0.010(11) 0.002(11)
C212 0.09(2) 0.076(17) 0.10(2) -0.042(17) 0.018(16) 0.000(16)
C213 0.15(3) 0.09(2) 0.08(2) -0.030(17) 0.008(19) 0.040(18)
C214 0.053(16) 0.12(2) 0.069(17) -0.081(17) -0.009(13) 0.024(15)
C215 0.082(19) 0.14(2) 0.022(13) -0.014(15) 0.000(12) -0.009(17)
C216 0.042(14) 0.071(15) 0.089(19) -0.014(15) 0.021(14) -0.012(12)
C221 0.088(18) 0.040(12) 0.035(13) -0.004(10) 0.014(13) 0.013(13)
C222 0.081(18) 0.049(14) 0.080(19) 0.007(13) 0.020(16) 0.016(13)
C223 0.055(16) 0.12(2) 0.065(17) -0.015(17) 0.027(13) -0.016(16)
C224 0.10(2) 0.13(2) 0.075(18) 0.045(18) 0.059(17) 0.06(2)
C225 0.12(2) 0.065(16) 0.10(2) 0.033(16) 0.050(19) 0.012(18)
C226 0.068(17) 0.059(14) 0.082(18) 0.023(13) 0.027(14) 0.030(13)
C231 0.14(2) 0.048(14) 0.037(14) 0.009(12) 0.023(15) 0.048(15)
C232 0.13(2) 0.089(19) 0.074(19) 0.001(16) 0.036(18) 0.065(18)
C233 0.17(3) 0.14(3) 0.13(3) 0.06(2) 0.14(3) 0.09(3)
C234 0.06(2) 0.12(3) 0.22(4) 0.10(3) 0.05(2) 0.054(19)
C235 0.17(3) 0.12(3) 0.19(4) 0.03(3) 0.11(3) 0.06(2)
C236 0.13(3) 0.087(19) 0.08(2) -0.002(16) 0.051(19) 0.022(18)
O1M 0.112(15) 0.099(13) 0.087(15) -0.005(13) 0.030(12) 0.011(13)
C1M 0.10(2) 0.23(4) 0.11(3) -0.02(3) 0.08(2) -0.04(2)

loop_
_atom_type_symbol
_atom_type_description
_atom_type_scat_dispersion_real
_atom_type_scat_dispersion_imag
_atom_type_scat_source
C C 0.0033 0.0016 'International Tables Vol C Tables 4.2.6.8 and 6.1.1.4'
H H 0.0000 0.0000 'International Tables Vol C Tables 4.2.6.8 and 6.1.1.4'
O O 0.0106 0.0060 'International Tables Vol C Tables 4.2.6.8 and 6.1.1.4'
P P 0.1023 0.0942 'International Tables Vol C Tables 4.2.6.8 and 6.1.1.4'
S S 0.1246 0.1234 'International Tables Vol C Tables 4.2.6.8 and 6.1.1.4'
Au Au -2.0133 8.8022 'International Tables Vol C Tables 4.2.6.8 and 6.1.1.4'

loop_
_geom_angle_atom_site_label_1
_geom_angle_atom_site_label_2
_geom_angle_atom_site_label_3
_geom_angle
_geom_angle_site_symmetry_1
_geom_angle_site_symmetry_3
_geom_angle_publ_flag
C2 S1 Au2 102.7(7) . . ?
C2 S1 Au1 105.6(8) . . ?
Au2 S1 Au1 80.27(16) . . ?
C4 S2 C7 90.1(11) . . ?
C4 S2 Au2 81.6(7) . . ?
C7 S2 Au2 125.7(8) . . ?
C1 O11 Au1 120.5(16) . . ?
O12 C1 O11 131(2) . . ?
O12 C1 C2 121(2) . . ?
O11 C1 C2 108(2) . . ?
C3 C2 C1 113.3(19) . . ?
C3 C2 S1 124.0(18) . . ?
C1 C2 S1 122.7(17) . . ?
C2 C3 C4 131(2) . . ?
C5 C4 C3 127(2) . . ?
C5 C4 S2 106.4(19) . . ?
C3 C4 S2 127.0(16) . . ?
C4 C5 C6 119(3) . . ?
C7 C6 C5 107(3) . . ?
C6 C7 S2 117(2) . . ?
P1 Au1 S1 162.12(17) . . ?
P1 Au1 O11 123.4(4) . . ?
S1 Au1 O11 73.6(4) . . ?
P1 Au1 Au2 123.44(10) . . ?
S1 Au1 Au2 49.50(13) . . ?
O11 Au1 Au2 102.7(4) . . ?
C111 P1 C121 105.5 . . ?
C111 P1 C131 107.0 . . ?
C121 P1 C131 105.1 . . ?
C111 P1 Au1 112.74(10) . . ?
C121 P1 Au1 115.26(11) . . ?
C131 P1 Au1 110.63(11) . . ?
C112 C111 C116 120.0 . . ?
C112 C111 P1 120.5 . . ?
C116 C111 P1 119.5 . . ?
C113 C112 C111 120.0 . . ?
C112 C113 C114 120.0 . . ?
C113 C114 C115 120.0 . . ?
C114 C115 C116 120.0 . . ?
C115 C116 C111 120.0 . . ?
C122 C121 C126 120.0 . . ?
C122 C121 P1 120.9 . . ?
C126 C121 P1 119.0 . . ?
C123 C122 C121 120.0 . . ?
C122 C123 C124 120.0 . . ?
C125 C124 C123 120.0 . . ?
C126 C125 C124 120.0 . . ?
C125 C126 C121 120.0 . . ?
C132 C131 C136 120.0 . . ?
C132 C131 P1 119.8 . . ?
C136 C131 P1 120.1 . . ?
C133 C132 C131 120.0 . . ?
C132 C133 C134 120.0 . . ?
C133 C134 C135 120.0 . . ?
C136 C135 C134 120.0 . . ?
C135 C136 C131 120.0 . . ?
P2 Au2 S1 175.53(19) . . ?
P2 Au2 Au1 130.83(11) . . ?
S1 Au2 Au1 50.24(12) . . ?
P2 Au2 S2 119.12(15) . . ?
S1 Au2 S2 59.45(16) . . ?
Au1 Au2 S2 109.67(11) . . ?
C221 P2 C211 105.2 . . ?
C221 P2 C231 105.7 . . ?
C211 P2 C231 106.1 . . ?
C221 P2 Au2 111.25(10) . . ?
C211 P2 Au2 111.84(11) . . ?
C231 P2 Au2 116.03(11) . . ?
C212 C211 C216 120.0 . . ?
C212 C211 P2 121.7 . . ?
C216 C211 P2 118.3 . . ?
C211 C212 C213 120.0 . . ?
C214 C213 C212 120.0 . . ?
C213 C214 C215 120.0 . . ?
C214 C215 C216 120.0 . . ?
C215 C216 C211 120.0 . . ?
C222 C221 C226 120.0 . . ?
C222 C221 P2 119.0 . . ?
C226 C221 P2 121.0 . . ?
C221 C222 C223 120.0 . . ?
C224 C223 C222 120.0 . . ?
C223 C224 C225 120.0 . . ?
C224 C225 C226 120.0 . . ?
C225 C226 C221 120.0 . . ?
C232 C231 C236 120.0 . . ?
C232 C231 P2 119.9 . . ?
C236 C231 P2 120.0 . . ?
C233 C232 C231 120.0 . . ?
C232 C233 C234 120.0 . . ?
C233 C234 C235 120.0 . . ?
C234 C235 C236 120.0 . . ?
C235 C236 C231 120.0 . . ?

loop_
_geom_bond_atom_site_label_1
_geom_bond_atom_site_label_2
_geom_bond_distance
_geom_bond_site_symmetry_2
_geom_bond_publ_flag
S1 C2 1.73(2) . ?
S1 Au2 2.339(5) . ?
S1 Au1 2.365(5) . ?
S2 C4 1.74(2) . ?
S2 C7 1.75(2) . ?
S2 Au2 3.682(6) . ?
O11 C1 1.34(2) . ?
O11 Au1 2.586(15) . ?
O12 C1 1.21(3) . ?
C1 C2 1.61(3) . ?
C2 C3 1.32(2) . ?
C3 C4 1.43(3) . ?
C4 C5 1.39(3) . ?
C5 C6 1.42(3) . ?
C6 C7 1.27(3) . ?
Au1 P1 2.252(4) . ?
Au1 Au2 3.0325(12) . ?
P1 C111 1.7863 . ?
P1 C121 1.8104 . ?
P1 C131 1.8267 . ?
C111 C112 1.3900 . ?
C111 C116 1.3900 . ?
C112 C113 1.3900 . ?
C113 C114 1.3900 . ?
C114 C115 1.3900 . ?
C115 C116 1.3900 . ?
C121 C122 1.3900 . ?
C121 C126 1.3900 . ?
C122 C123 1.3900 . ?
C123 C124 1.3900 . ?
C124 C125 1.3900 . ?
C125 C126 1.3900 . ?
C131 C132 1.3900 . ?
C131 C136 1.3900 . ?
C132 C133 1.3900 . ?
C133 C134 1.3900 . ?
C134 C135 1.3900 . ?
C135 C136 1.3900 . ?
Au2 P2 2.265(4) . ?
P2 C221 1.7794 . ?
P2 C211 1.8262 . ?
P2 C231 1.8511 . ?
C211 C212 1.3900 . ?
C211 C216 1.3900 . ?
C212 C213 1.3900 . ?
C213 C214 1.3900 . ?
C214 C215 1.3900 . ?
C215 C216 1.3900 . ?
C221 C222 1.3900 . ?
C221 C226 1.3900 . ?
C222 C223 1.3900 . ?
C223 C224 1.3900 . ?
C224 C225 1.3900 . ?
C225 C226 1.3900 . ?
C231 C232 1.3900 . ?
C231 C236 1.3900 . ?
C232 C233 1.3900 . ?
C233 C234 1.3900 . ?
C234 C235 1.3900 . ?
C235 C236 1.3900 . ?
O1M C1M 1.28(2) . ?

loop_
_geom_hbond_atom_site_label_D
_geom_hbond_atom_site_label_H
_geom_hbond_atom_site_label_A
_geom_hbond_distance_DH
_geom_hbond_distance_HA
_geom_hbond_distance_DA
_geom_hbond_angle_DHA
_geom_hbond_site_symmetry_A
O1M H1M O11 0.82 2.26 2.76(2) 119.7 .
C133 H133 O1M 0.93 2.54 3.24(2) 133.1 2_645
